data_9002478
loop_
_publ_author_name
'Kunz, M.'
'Arlt, T.'
'Stolz, J.'

_publ_section_title
;
 In situ powder diffraction study of titanite (CaTiOSiO4) at high pressure
 and high temperature
 Sample #044 at P = 2.05 GPa, T = 354 K
;
_journal_name_full 'American Mineralogist'
_journal_page_first 1465
_journal_page_last 1473
_journal_volume 85
_journal_year 2000
_chemical_formula_sum 'Ca O5 Si Ti'
_chemical_name_mineral Titanite
_space_group_IT_number 14
_symmetry_space_group_name_Hall '-P 2yab'
_symmetry_space_group_name_H-M 'P 1 21/a 1'
_cell_angle_alpha 90
_cell_angle_beta 113.521
_cell_angle_gamma 90
_cell_length_a 6.9984
_cell_length_b 8.6846
_cell_length_c 6.5063
_cell_formula_units_Z 4
_cell_volume 362.586
_database_code_amcsd 0002567
_diffrn_ambient_pressure 2.05e+06
_diffrn_ambient_temperature 354
_exptl_crystal_density_diffrn 3.591
_cod_original_formula_sum 'Ca Ti Si O5'
_cod_database_code 9002478

loop_
_space_group_symop_operation_xyz
x,y,z
1/2+x,1/2-y,z
1/2-x,1/2+y,-z
-x,-y,-z

loop_
_atom_site_label
_atom_site_fract_x
_atom_site_fract_y
_atom_site_fract_z
Ca 0.25500 0.91700 0.75900
Ti 0.52600 0.75900 0.23600
Si 0.72400 0.93600 0.75800
O1 0.78200 0.82000 0.27400
O2 0.91100 0.81600 0.91000
O3 0.38200 0.93400 0.13700
O4 0.91200 0.31600 0.44700
O5 0.37200 0.47200 0.65600

loop_
_cod_related_entry_id
_cod_related_entry_database
_cod_related_entry_code
1 AMCSD 0002567
